data_7704565
loop_
_publ_author_name
'Kordestani, Nazanin'
'Amiri Rudbari, Hadi'
'Bruno, Giuseppe'
'Rosario, Scopelliti'
'Braun, Jason D.'
'Herbert, David E.'
'Blacque, Olivier'
'Correia, Isabel'
'Zaman, Mohammad Al-Moktadir'
'Bindu, Mortuza Mamun'
'Janiak, Christoph'
'Enamullah, Mohammed'

_publ_section_title
;
 Solid-state to solution helicity inversion of pseudotetrahedral chiral
 copper(ii) complexes with 2,4-dihalo-salicylaldiminate ligands.
;
_journal_issue 24
_journal_name_full 'Dalton transactions (Cambridge, England : 2003)'
_journal_page_first 8247
_journal_page_last 8264
_journal_paper_doi 10.1039/d0dt01649g
_journal_volume 49
_journal_year 2020
_chemical_absolute_configuration rmad
_chemical_formula_sum 'C30 H24 Cl4 Cu N2 O2'
_chemical_formula_weight 649.85
_space_group_crystal_system monoclinic
_space_group_IT_number 5
_space_group_name_Hall 'C 2y'
_space_group_name_H-M_alt 'C 1 2 1'
_atom_sites_solution_hydrogens geom
_audit_creation_method SHELXL-2016/6
_audit_update_record
;
2019-07-26 deposited with the CCDC.	2020-06-02 downloaded from the CCDC.
;
_cell_angle_alpha 90
_cell_angle_beta 118.05(3)
_cell_angle_gamma 90
_cell_formula_units_Z 2
_cell_length_a 13.976(3)
_cell_length_b 10.721(2)
_cell_length_c 10.339(2)
_cell_measurement_reflns_used 6897
_cell_measurement_temperature 298(2)
_cell_measurement_theta_max 26.14
_cell_measurement_theta_min 2.52
_cell_volume 1367.2(6)
_computing_cell_refinement 'SAINT (Bruker, 2007)'
_computing_data_collection 'APEX2 (Bruker, 2007)'
_computing_data_reduction 'SAINT (Bruker, 2007)'
_computing_structure_refinement 'SHELXL-2016/6 (Sheldrick, 2016)'
_computing_structure_solution 'SHELXS97 (Sheldrick, 2008)'
_diffrn_ambient_temperature 298(2)
_diffrn_measured_fraction_theta_full 0.999
_diffrn_measured_fraction_theta_max 0.995
_diffrn_measurement_device_type 'Bruker APEX-II CCD'
_diffrn_radiation_type MoK\a
_diffrn_radiation_wavelength 0.71073
_diffrn_reflns_av_R_equivalents 0.0577
_diffrn_reflns_av_unetI/netI 0.0485
_diffrn_reflns_Laue_measured_fraction_full 0.999
_diffrn_reflns_Laue_measured_fraction_max 0.995
_diffrn_reflns_limit_h_max 17
_diffrn_reflns_limit_h_min -17
_diffrn_reflns_limit_k_max 13
_diffrn_reflns_limit_k_min -13
_diffrn_reflns_limit_l_max 12
_diffrn_reflns_limit_l_min -12
_diffrn_reflns_number 9194
_diffrn_reflns_point_group_measured_fraction_full 1.000
_diffrn_reflns_point_group_measured_fraction_max 0.995
_diffrn_reflns_theta_full 25.242
_diffrn_reflns_theta_max 26.166
_diffrn_reflns_theta_min 2.517
_exptl_absorpt_coefficient_mu 1.222
_exptl_absorpt_correction_T_max 0.822
_exptl_absorpt_correction_T_min 0.511
_exptl_absorpt_correction_type multi-scan
_exptl_absorpt_process_details 'SADABS; Bruker, 2008'
_exptl_crystal_colour green
_exptl_crystal_density_diffrn 1.579
_exptl_crystal_description irregular
_exptl_crystal_F_000 662
_exptl_crystal_size_max 0.37
_exptl_crystal_size_mid 0.31
_exptl_crystal_size_min 0.23
_refine_diff_density_max 0.496
_refine_diff_density_min -0.799
_refine_diff_density_rms 0.079
_refine_ls_abs_structure_details
;
 Refined as an inversion twin.
;
_refine_ls_abs_structure_Flack 0.06(2)
_refine_ls_extinction_method none
_refine_ls_goodness_of_fit_ref 1.018
_refine_ls_hydrogen_treatment constr
_refine_ls_matrix_type full
_refine_ls_number_parameters 178
_refine_ls_number_reflns 2699
_refine_ls_number_restraints 1
_refine_ls_restrained_S_all 1.018
_refine_ls_R_factor_all 0.0426
_refine_ls_R_factor_gt 0.0403
_refine_ls_shift/su_max 0.000
_refine_ls_shift/su_mean 0.000
_refine_ls_structure_factor_coef Fsqd
_refine_ls_weighting_details 'w=1/[\s^2^(Fo^2^)+(0.0626P)^2^] where P=(Fo^2^+2Fc^2^)/3'
_refine_ls_weighting_scheme calc
_refine_ls_wR_factor_gt 0.0980
_refine_ls_wR_factor_ref 0.0991
_reflns_Friedel_coverage 0.895
_reflns_Friedel_fraction_full 1.000
_reflns_Friedel_fraction_max 0.995
_reflns_number_gt 2513
_reflns_number_total 2699
_reflns_threshold_expression 'I > 2\s(I)'
_cod_data_source_file d0dt01649g2.cif
_cod_data_source_block shelx
_cod_depositor_comments 'Adding full bibliography for 7704565--7704573.cif.'
_cod_original_sg_symbol_H-M 'C 2'
_cod_database_code 7704565
_shelx_shelxl_version_number 2016/6
_shelx_space_group_comment
;
The symmetry employed for this shelxl refinement is uniquely defined
by the following loop, which should always be used as a source of
symmetry information in preference to the above space-group names.
They are only intended as comments.
;

loop_
_space_group_symop_operation_xyz
'x, y, z'
'-x, y, -z'
'x+1/2, y+1/2, z'
'-x+1/2, y+1/2, -z'

loop_
_atom_site_label
_atom_site_type_symbol
_atom_site_fract_x
_atom_site_fract_y
_atom_site_fract_z
_atom_site_U_iso_or_equiv
_atom_site_adp_type
_atom_site_occupancy
_atom_site_site_symmetry_order
_atom_site_calc_flag
_atom_site_refinement_flags_posn
_atom_site_refinement_flags_adp
_atom_site_refinement_flags_occupancy
_atom_site_disorder_assembly
_atom_site_disorder_group
Cu1 Cu 0.500000 0.94049(6) 0.000000 0.0372(2) Uani 1 2 d S T P . .
Cl1 Cl 0.83207(10) 1.09460(13) 0.37375(14) 0.0546(4) Uani 1 1 d . . . . .
Cl2 Cl 1.04855(11) 0.76759(18) 0.21146(18) 0.0710(5) Uani 1 1 d . . . . .
O1 O 0.6421(2) 0.9962(3) 0.1233(4) 0.0420(7) Uani 1 1 d . . . . .
C7 C 0.7312(3) 0.9483(5) 0.1336(4) 0.0370(9) Uani 1 1 d . . . . .
N1 N 0.5418(3) 0.8632(4) -0.1436(4) 0.0359(8) Uani 1 1 d . . . . .
C5 C 0.9287(3) 0.9325(6) 0.2719(5) 0.0476(11) Uani 1 1 d . . . . .
H5 H 0.993622 0.957397 0.350891 0.057 Uiso 1 1 calc R U . . .
C6 C 0.8328(4) 0.9855(5) 0.2497(5) 0.0420(11) Uani 1 1 d . . . . .
C1 C 0.6402(4) 0.8296(5) -0.1021(5) 0.0390(10) Uani 1 1 d . . . . .
H1 H 0.651734 0.777835 -0.165582 0.047 Uiso 1 1 calc R U . . .
C4 C 0.9284(4) 0.8427(5) 0.1772(6) 0.0465(11) Uani 1 1 d . . . . .
C2 C 0.7350(4) 0.8634(4) 0.0324(5) 0.0384(10) Uani 1 1 d . . . . .
C3 C 0.8335(4) 0.8087(5) 0.0569(5) 0.0441(11) Uani 1 1 d . . . . .
H3 H 0.834515 0.749553 -0.008314 0.053 Uiso 1 1 calc R U . . .
C9 C 0.4184(4) 0.9362(7) -0.3906(5) 0.0539(12) Uani 1 1 d . . . . .
H9A H 0.366673 0.910583 -0.487522 0.081 Uiso 1 1 calc R U . . .
H9B H 0.383981 0.990700 -0.351371 0.081 Uiso 1 1 calc R U . . .
H9C H 0.477212 0.979328 -0.394490 0.081 Uiso 1 1 calc R U . . .
C8 C 0.4610(4) 0.8244(5) -0.2950(5) 0.0424(11) Uani 1 1 d . . . . .
H8 H 0.499392 0.773308 -0.334455 0.051 Uiso 1 1 calc R U . . .
C10 C 0.3746(4) 0.7425(4) -0.2878(5) 0.0405(10) Uani 1 1 d . . . . .
C11 C 0.2644(4) 0.7600(5) -0.3777(5) 0.0483(12) Uani 1 1 d . . . . .
H11 H 0.240307 0.823787 -0.446770 0.058 Uiso 1 1 calc R U . . .
C14 C 0.3319(6) 0.5702(6) -0.1748(7) 0.0708(18) Uani 1 1 d . . . . .
H14 H 0.355026 0.506208 -0.106039 0.085 Uiso 1 1 calc R U . . .
C15 C 0.4065(5) 0.6453(5) -0.1877(6) 0.0565(14) Uani 1 1 d . . . . .
H15 H 0.480001 0.630671 -0.128091 0.068 Uiso 1 1 calc R U . . .
C12 C 0.1905(5) 0.6823(6) -0.3646(7) 0.0599(15) Uani 1 1 d . . . . .
H12 H 0.116847 0.693955 -0.426455 0.072 Uiso 1 1 calc R U . . .
C13 C 0.2229(5) 0.5897(7) -0.2638(7) 0.0703(17) Uani 1 1 d . . . . .
H13 H 0.171915 0.539714 -0.254839 0.084 Uiso 1 1 calc R U . . .

loop_
_atom_site_aniso_label
_atom_site_aniso_U_11
_atom_site_aniso_U_22
_atom_site_aniso_U_33
_atom_site_aniso_U_23
_atom_site_aniso_U_13
_atom_site_aniso_U_12
Cu1 0.0250(3) 0.0555(5) 0.0262(4) 0.000 0.0078(3) 0.000
Cl1 0.0426(7) 0.0682(9) 0.0401(7) -0.0128(6) 0.0087(5) -0.0077(6)
Cl2 0.0384(7) 0.1057(12) 0.0629(9) 0.0146(9) 0.0187(7) 0.0264(8)
O1 0.0277(15) 0.0574(18) 0.0349(17) -0.0074(15) 0.0099(13) 0.0000(14)
C7 0.0294(19) 0.048(2) 0.0293(19) 0.005(2) 0.0103(16) 0.001(2)
N1 0.0316(19) 0.046(2) 0.0244(17) -0.0027(15) 0.0080(15) -0.0026(16)
C5 0.027(2) 0.070(3) 0.035(2) 0.012(3) 0.0055(17) 0.002(3)
C6 0.031(2) 0.054(3) 0.033(2) 0.001(2) 0.0088(18) -0.0020(19)
C1 0.037(2) 0.049(3) 0.031(2) -0.0033(19) 0.0161(19) 0.001(2)
C4 0.032(2) 0.061(3) 0.042(3) 0.016(2) 0.014(2) 0.010(2)
C2 0.028(2) 0.050(3) 0.033(2) 0.001(2) 0.0107(19) -0.0003(19)
C3 0.037(3) 0.056(3) 0.039(2) 0.003(2) 0.017(2) 0.005(2)
C9 0.049(3) 0.070(3) 0.034(2) 0.007(3) 0.013(2) -0.009(3)
C8 0.036(2) 0.061(3) 0.024(2) -0.004(2) 0.0090(18) 0.001(2)
C10 0.037(2) 0.049(3) 0.027(2) -0.0081(19) 0.0081(18) -0.002(2)
C11 0.039(3) 0.056(3) 0.035(3) -0.010(2) 0.004(2) -0.002(2)
C14 0.082(5) 0.059(3) 0.055(4) 0.011(3) 0.019(3) -0.019(3)
C15 0.050(3) 0.053(3) 0.046(3) 0.002(2) 0.006(3) -0.003(3)
C12 0.042(3) 0.069(4) 0.057(3) -0.021(3) 0.013(2) -0.016(3)
C13 0.065(4) 0.074(4) 0.066(4) -0.017(4) 0.026(3) -0.032(3)

loop_
_atom_type_symbol
_atom_type_description
_atom_type_scat_dispersion_real
_atom_type_scat_dispersion_imag
_atom_type_scat_source
C C 0.0033 0.0016 'International Tables Vol C Tables 4.2.6.8 and 6.1.1.4'
H H 0.0000 0.0000 'International Tables Vol C Tables 4.2.6.8 and 6.1.1.4'
N N 0.0061 0.0033 'International Tables Vol C Tables 4.2.6.8 and 6.1.1.4'
Cl Cl 0.1484 0.1585 'International Tables Vol C Tables 4.2.6.8 and 6.1.1.4'
Cu Cu 0.3201 1.2651 'International Tables Vol C Tables 4.2.6.8 and 6.1.1.4'
O O 0.0106 0.0060 'International Tables Vol C Tables 4.2.6.8 and 6.1.1.4'

loop_
_geom_angle_atom_site_label_1
_geom_angle_atom_site_label_2
_geom_angle_atom_site_label_3
_geom_angle
_geom_angle_site_symmetry_1
_geom_angle_site_symmetry_3
_geom_angle_publ_flag
O1 Cu1 O1 143.0(2) . 2_655 ?
O1 Cu1 N1 92.90(14) . . ?
O1 Cu1 N1 102.17(15) 2_655 . ?
O1 Cu1 N1 102.17(15) . 2_655 ?
O1 Cu1 N1 92.90(14) 2_655 2_655 ?
N1 Cu1 N1 131.3(2) . 2_655 ?
C7 O1 Cu1 126.3(3) . . ?
O1 C7 C2 124.2(4) . . ?
O1 C7 C6 119.6(4) . . ?
C2 C7 C6 116.1(4) . . ?
C1 N1 C8 115.8(4) . . ?
C1 N1 Cu1 120.3(3) . . ?
C8 N1 Cu1 123.3(3) . . ?
C4 C5 C6 119.8(4) . . ?
C4 C5 H5 120.1 . . ?
C6 C5 H5 120.1 . . ?
C5 C6 C7 122.3(5) . . ?
C5 C6 Cl1 119.9(4) . . ?
C7 C6 Cl1 117.6(4) . . ?
N1 C1 C2 127.2(4) . . ?
N1 C1 H1 116.4 . . ?
C2 C1 H1 116.4 . . ?
C5 C4 C3 120.7(4) . . ?
C5 C4 Cl2 120.0(4) . . ?
C3 C4 Cl2 119.3(4) . . ?
C7 C2 C3 120.8(4) . . ?
C7 C2 C1 122.7(4) . . ?
C3 C2 C1 116.5(4) . . ?
C4 C3 C2 119.9(5) . . ?
C4 C3 H3 120.1 . . ?
C2 C3 H3 120.1 . . ?
C8 C9 H9A 109.5 . . ?
C8 C9 H9B 109.5 . . ?
H9A C9 H9B 109.5 . . ?
C8 C9 H9C 109.5 . . ?
H9A C9 H9C 109.5 . . ?
H9B C9 H9C 109.5 . . ?
C9 C8 N1 109.9(4) . . ?
C9 C8 C10 114.7(4) . . ?
N1 C8 C10 109.6(4) . . ?
C9 C8 H8 107.4 . . ?
N1 C8 H8 107.5 . . ?
C10 C8 H8 107.4 . . ?
C15 C10 C11 117.9(5) . . ?
C15 C10 C8 119.0(4) . . ?
C11 C10 C8 123.0(4) . . ?
C12 C11 C10 119.9(5) . . ?
C12 C11 H11 120.1 . . ?
C10 C11 H11 120.1 . . ?
C15 C14 C13 119.9(6) . . ?
C15 C14 H14 120.0 . . ?
C13 C14 H14 120.0 . . ?
C14 C15 C10 121.4(5) . . ?
C14 C15 H15 119.3 . . ?
C10 C15 H15 119.3 . . ?
C13 C12 C11 121.5(6) . . ?
C13 C12 H12 119.2 . . ?
C11 C12 H12 119.2 . . ?
C12 C13 C14 119.3(6) . . ?
C12 C13 H13 120.3 . . ?
C14 C13 H13 120.3 . . ?

loop_
_geom_bond_atom_site_label_1
_geom_bond_atom_site_label_2
_geom_bond_distance
_geom_bond_site_symmetry_2
_geom_bond_publ_flag
Cu1 O1 1.883(3) . ?
Cu1 O1 1.883(3) 2_655 ?
Cu1 N1 2.012(4) . ?
Cu1 N1 2.012(4) 2_655 ?
Cl1 C6 1.739(5) . ?
Cl2 C4 1.742(5) . ?
O1 C7 1.305(5) . ?
C7 C2 1.406(7) . ?
C7 C6 1.419(6) . ?
N1 C1 1.285(6) . ?
N1 C8 1.495(5) . ?
C5 C4 1.372(8) . ?
C5 C6 1.372(7) . ?
C5 H5 0.9300 . ?
C1 C2 1.445(6) . ?
C1 H1 0.9300 . ?
C4 C3 1.374(7) . ?
C2 C3 1.407(7) . ?
C3 H3 0.9300 . ?
C9 C8 1.488(8) . ?
C9 H9A 0.9600 . ?
C9 H9B 0.9600 . ?
C9 H9C 0.9600 . ?
C8 C10 1.524(7) . ?
C8 H8 0.9800 . ?
C10 C15 1.386(7) . ?
C10 C11 1.387(7) . ?
C11 C12 1.382(8) . ?
C11 H11 0.9300 . ?
C14 C15 1.372(9) . ?
C14 C13 1.376(10) . ?
C14 H14 0.9300 . ?
C15 H15 0.9300 . ?
C12 C13 1.354(9) . ?
C12 H12 0.9300 . ?
C13 H13 0.9300 . ?

loop_
_geom_torsion_atom_site_label_1
_geom_torsion_atom_site_label_2
_geom_torsion_atom_site_label_3
_geom_torsion_atom_site_label_4
_geom_torsion
_geom_torsion_site_symmetry_1
_geom_torsion_site_symmetry_2
_geom_torsion_site_symmetry_3
_geom_torsion_site_symmetry_4
_geom_torsion_publ_flag
O1 Cu1 O1 C7 -139.6(4) 2_655 . . . ?
N1 Cu1 O1 C7 -24.9(4) . . . . ?
N1 Cu1 O1 C7 108.5(4) 2_655 . . . ?
Cu1 O1 C7 C2 14.0(6) . . . . ?
Cu1 O1 C7 C6 -168.5(3) . . . . ?
C4 C5 C6 C7 1.9(8) . . . . ?
C4 C5 C6 Cl1 177.3(4) . . . . ?
O1 C7 C6 C5 175.6(5) . . . . ?
C2 C7 C6 C5 -6.7(7) . . . . ?
O1 C7 C6 Cl1 0.1(6) . . . . ?
C2 C7 C6 Cl1 177.8(4) . . . . ?
C8 N1 C1 C2 174.2(4) . . . . ?
Cu1 N1 C1 C2 -14.3(7) . . . . ?
C6 C5 C4 C3 2.6(8) . . . . ?
C6 C5 C4 Cl2 -175.7(4) . . . . ?
O1 C7 C2 C3 -175.2(5) . . . . ?
C6 C7 C2 C3 7.2(7) . . . . ?
O1 C7 C2 C1 6.2(7) . . . . ?
C6 C7 C2 C1 -171.4(5) . . . . ?
N1 C1 C2 C7 -4.9(8) . . . . ?
N1 C1 C2 C3 176.4(5) . . . . ?
C5 C4 C3 C2 -2.0(8) . . . . ?
Cl2 C4 C3 C2 176.4(4) . . . . ?
C7 C2 C3 C4 -3.2(7) . . . . ?
C1 C2 C3 C4 175.5(4) . . . . ?
C1 N1 C8 C9 -113.0(5) . . . . ?
Cu1 N1 C8 C9 75.8(4) . . . . ?
C1 N1 C8 C10 120.1(5) . . . . ?
Cu1 N1 C8 C10 -51.1(5) . . . . ?
C9 C8 C10 C15 -171.9(5) . . . . ?
N1 C8 C10 C15 -47.7(6) . . . . ?
C9 C8 C10 C11 8.5(7) . . . . ?
N1 C8 C10 C11 132.7(5) . . . . ?
C15 C10 C11 C12 0.7(7) . . . . ?
C8 C10 C11 C12 -179.7(5) . . . . ?
C13 C14 C15 C10 0.9(10) . . . . ?
C11 C10 C15 C14 -1.6(9) . . . . ?
C8 C10 C15 C14 178.8(6) . . . . ?
C10 C11 C12 C13 1.0(8) . . . . ?
C11 C12 C13 C14 -1.7(10) . . . . ?
C15 C14 C13 C12 0.8(10) . . . . ?
